data_7053242
loop_
_publ_author_name
'Liu, Xing'
'Zhou, Jian'
'Xiao, Hong-Ping'
'Kong, Chunyang'
'Zou, Huahong'
'Tang, Qiuling'
'Li, Jianhui'

_publ_section_title
;
 Two new 3-D boratopolyoxovanadate architectures based on the
 [V12B16O50(OH)8]12&#x2212; cluster with different metal linkers
;
_journal_issue 12
_journal_name_full 'New Journal of Chemistry'
_journal_page_first 4077
_journal_paper_doi 10.1039/c3nj00793f
_journal_volume 37
_journal_year 2013
_chemical_formula_moiety '[Cd3 Na3.5 V12 B16 O50 (O H)8 (H2 O)8], 2.5 (H3 O), 11(H2 O)'
_chemical_formula_sum 'B16 Cd3 H53.5 Na3.5 O79.5 V12'
_chemical_formula_weight 2527.83
_chemical_name_systematic
; 
 ? 
;
_space_group_IT_number 2
_symmetry_cell_setting triclinic
_symmetry_space_group_name_Hall '-P 1'
_symmetry_space_group_name_H-M 'P -1'
_atom_sites_solution_hydrogens '_'
_atom_sites_solution_primary direct
_atom_sites_solution_secondary difmap
_audit_creation_method SHELXL-97
_cell_angle_alpha 93.317(5)
_cell_angle_beta 91.661(5)
_cell_angle_gamma 100.267(5)
_cell_formula_units_Z 2
_cell_length_a 12.393(5)
_cell_length_b 12.925(5)
_cell_length_c 20.310(9)
_cell_measurement_temperature 296(2)
_cell_volume 3193(2)
_computing_structure_refinement 'SHELXL-97 (Sheldrick, 1997)'
_computing_structure_solution 'SHELXS-97 (Sheldrick, 1990)'
_diffrn_ambient_temperature 296(2)
_diffrn_detector_area_resol_mean 7.31
_diffrn_measured_fraction_theta_full 0.971
_diffrn_measured_fraction_theta_max 0.971
_diffrn_measurement_device_type 'Rigaku Mercury'
_diffrn_measurement_method \w
_diffrn_radiation_monochromator graphite
_diffrn_radiation_source 'fine-focus sealed tube'
_diffrn_radiation_type MoK\a
_diffrn_radiation_wavelength 0.71073
_diffrn_reflns_av_R_equivalents 0.0168
_diffrn_reflns_av_sigmaI/netI 0.0315
_diffrn_reflns_limit_h_max 15
_diffrn_reflns_limit_h_min -15
_diffrn_reflns_limit_k_max 14
_diffrn_reflns_limit_k_min -16
_diffrn_reflns_limit_l_max 25
_diffrn_reflns_limit_l_min -24
_diffrn_reflns_number 20286
_diffrn_reflns_theta_full 26.50
_diffrn_reflns_theta_max 26.50
_diffrn_reflns_theta_min 1.67
_exptl_absorpt_coefficient_mu 2.823
_exptl_absorpt_correction_T_max 0.6916
_exptl_absorpt_correction_T_min 0.5866
_exptl_absorpt_correction_type multi-scan
_exptl_absorpt_process_details 'Jacobson, R. (1998) Private communication'
_exptl_crystal_colour black
_exptl_crystal_density_diffrn 2.573
_exptl_crystal_density_method 'not measured'
_exptl_crystal_description BLOCK
_exptl_crystal_F_000 2349
_exptl_crystal_size_max 0.12
_exptl_crystal_size_mid 0.11
_exptl_crystal_size_min 0.08
_refine_diff_density_max 3.600
_refine_diff_density_min -3.600
_refine_diff_density_rms 0.304
_refine_ls_extinction_method none
_refine_ls_goodness_of_fit_ref 1.103
_refine_ls_hydrogen_treatment none
_refine_ls_matrix_type full
_refine_ls_number_parameters 1039
_refine_ls_number_reflns 12892
_refine_ls_number_restraints 0
_refine_ls_restrained_S_all 1.103
_refine_ls_R_factor_all 0.0830
_refine_ls_R_factor_gt 0.0744
_refine_ls_shift/su_max 0.001
_refine_ls_shift/su_mean 0.000
_refine_ls_structure_factor_coef Fsqd
_refine_ls_weighting_details 'calc w=1/[\s^2^(Fo^2^)+(0.1284P)^2^+58.9580P] where P=(Fo^2^+2Fc^2^)/3'
_refine_ls_weighting_scheme calc
_refine_ls_wR_factor_gt 0.2230
_refine_ls_wR_factor_ref 0.2316
_reflns_number_gt 11121
_reflns_number_total 12892
_reflns_threshold_expression >2sigma(I)
_cod_data_source_file c3nj00793f_2.cif
_cod_data_source_block 2
_cod_database_code 7053242

loop_
_symmetry_equiv_pos_as_xyz
'x, y, z'
'-x, -y, -z'

loop_
_atom_site_label
_atom_site_type_symbol
_atom_site_fract_x
_atom_site_fract_y
_atom_site_fract_z
_atom_site_U_iso_or_equiv
_atom_site_adp_type
_atom_site_occupancy
_atom_site_symmetry_multiplicity
_atom_site_calc_flag
_atom_site_refinement_flags
Cd1 Cd 0.28627(6) 0.95185(6) 0.13835(4) 0.02463(19) Uani 1 1 d .
Cd2 Cd 1.21466(8) 0.90207(8) 0.48027(5) 0.0456(3) Uani 1 1 d .
Cd3 Cd 0.82674(11) 1.26008(8) 0.29993(6) 0.0550(3) Uani 1 1 d .
V1 V 1.01745(11) 0.69298(10) 0.30099(6) 0.0088(3) Uani 1 1 d .
V2 V 0.92371(11) 0.57104(10) 0.17348(6) 0.0086(3) Uani 1 1 d .
V3 V 0.71982(11) 0.57739(10) 0.09342(6) 0.0084(3) Uani 1 1 d .
V4 V 0.54113(10) 0.70879(10) 0.10515(6) 0.0083(3) Uani 1 1 d .
V5 V 0.50894(11) 0.56293(10) 0.21469(6) 0.0092(3) Uani 1 1 d .
V6 V 0.62671(11) 0.53835(10) 0.34208(6) 0.0096(3) Uani 1 1 d .
V7 V 0.52301(11) 0.73289(10) 0.36440(7) 0.0098(3) Uani 1 1 d .
V8 V 0.57375(11) 0.94909(11) 0.31351(7) 0.0103(3) Uani 1 1 d .
V9 V 0.74016(11) 1.04026(10) 0.21598(7) 0.0089(3) Uani 1 1 d .
V10 V 0.90394(11) 0.95437(10) 0.13046(7) 0.0089(3) Uani 1 1 d .
V11 V 0.99194(11) 0.96136(10) 0.27070(7) 0.0091(3) Uani 1 1 d .
V12 V 0.93226(11) 0.84767(10) 0.39384(7) 0.0097(3) Uani 1 1 d .
O1 O 1.0192(5) 0.8413(4) 0.3167(3) 0.0131(11) Uani 1 1 d .
O2 O 0.7516(4) 0.9702(4) 0.1305(3) 0.0116(11) Uani 1 1 d .
O3 O 0.8914(5) 1.0240(4) 0.2179(3) 0.0126(11) Uani 1 1 d .
O4 O 0.6306(5) 0.5027(5) 0.2488(3) 0.0132(11) Uani 1 1 d .
O5 O 0.9261(5) 0.6978(4) 0.3778(3) 0.0131(11) Uani 1 1 d .
O6 O 0.7695(5) 0.5088(5) 0.1678(3) 0.0120(11) Uani 1 1 d .
O7 O 0.7275(5) 1.0198(5) 0.3095(3) 0.0127(11) Uani 1 1 d .
O8 O 0.5778(5) 0.5760(4) 0.1306(3) 0.0115(11) Uani 1 1 d .
O9 O 0.8748(5) 0.6435(4) 0.0998(3) 0.0114(11) Uani 1 1 d .
O10 O 1.0167(5) 0.7035(4) 0.2049(3) 0.0120(11) Uani 1 1 d .
O11 O 0.5904(5) 0.9668(4) 0.2191(3) 0.0131(11) Uani 1 1 d .
O12 O 0.5706(4) 0.8664(4) 0.1137(3) 0.0088(10) Uani 1 1 d .
O13 O 1.0185(5) 0.8958(5) 0.4552(3) 0.0188(13) Uani 1 1 d .
O14 O 0.5090(5) 0.6050(4) 0.3080(3) 0.0123(11) Uani 1 1 d .
O15 O 0.6397(5) 0.6648(5) 0.4002(3) 0.0144(12) Uani 1 1 d .
O16 O 0.8627(4) 0.8218(4) 0.0705(3) 0.0098(11) Uani 1 1 d .
O17 O 0.7814(5) 0.8181(4) 0.4309(3) 0.0112(11) Uani 1 1 d .
O18 O 0.6179(5) 0.8689(4) 0.3845(3) 0.0134(11) Uani 1 1 d .
O19 O 0.5673(5) 0.4337(5) 0.3767(3) 0.0177(12) Uani 1 1 d .
O20 O 0.6832(4) 0.7103(4) 0.0670(3) 0.0112(11) Uani 1 1 d .
O21 O 0.8949(5) 0.9625(5) 0.3453(3) 0.0130(11) Uani 1 1 d .
O22 O 0.9951(5) 0.8842(4) 0.1855(3) 0.0128(11) Uani 1 1 d .
O23 O 1.1013(5) 1.0517(5) 0.2864(3) 0.0191(13) Uani 1 1 d .
O24 O 0.9930(5) 0.4842(5) 0.1427(3) 0.0205(13) Uani 1 1 d .
O25 O 1.1350(5) 0.6682(5) 0.3276(3) 0.0191(13) Uani 1 1 d .
O26 O 0.6993(5) 0.4916(5) 0.0308(3) 0.0176(12) Uani 1 1 d .
O27 O 0.7379(5) 1.1655(5) 0.2066(3) 0.0182(13) Uani 1 1 d .
O28 O 0.4861(5) 0.7016(4) 0.1924(3) 0.0128(11) Uani 1 1 d .
O29 O 0.4793(5) 0.8125(5) 0.2924(3) 0.0138(11) Uani 1 1 d .
O30 O 0.7888(5) 0.5414(4) 0.3547(3) 0.0111(11) Uani 1 1 d .
O31 O 0.4403(5) 0.6793(5) 0.0503(3) 0.0168(12) Uani 1 1 d .
O32 O 0.9222(5) 0.5619(5) 0.2690(3) 0.0129(11) Uani 1 1 d .
O33 O 0.7731(5) 0.7486(5) -0.0348(3) 0.0131(11) Uani 1 1 d .
O34 O 0.4241(6) 0.7186(6) 0.4159(3) 0.0249(15) Uani 1 1 d .
O35 O 0.5005(6) 1.0311(5) 0.3444(3) 0.0235(14) Uani 1 1 d .
O36 O 0.3973(5) 0.4748(5) 0.2008(3) 0.0201(13) Uani 1 1 d .
O37 O 0.9733(5) 1.0420(5) 0.0875(3) 0.0184(13) Uani 1 1 d .
O38 O 1.0409(4) 0.7725(4) 0.0964(3) 0.0108(11) Uani 1 1 d .
O39 O 0.4735(5) 1.0127(4) 0.1311(3) 0.0134(11) Uani 1 1 d .
O40 O 0.4150(4) 0.8609(4) 0.1865(3) 0.0112(11) Uani 1 1 d .
O41 O 0.7009(4) 0.8813(4) 0.0245(3) 0.0103(11) Uani 1 1 d .
O42 O 0.8700(5) 1.1440(5) 0.3669(3) 0.0199(13) Uani 1 1 d .
O43 O 1.1723(5) 0.8351(5) 0.1849(3) 0.0166(12) Uani 1 1 d .
O44 O 0.3102(5) 0.7149(5) 0.2370(3) 0.0176(13) Uani 1 1 d .
O45 O 0.6629(5) 0.9045(5) 0.5010(3) 0.0176(12) Uani 1 1 d .
O46 O 0.6399(5) 0.3462(5) 0.1798(3) 0.0163(12) Uani 1 1 d .
O47 O 0.6218(5) 1.0284(4) 0.0580(3) 0.0138(11) Uani 1 1 d .
O48 O 0.6722(5) 0.7252(5) 0.5149(3) 0.0144(12) Uani 1 1 d .
O49 O 0.9370(5) 0.5432(5) 0.4364(3) 0.0145(12) Uani 1 1 d .
O50 O 0.8005(5) 0.6414(4) 0.4617(3) 0.0118(11) Uani 1 1 d .
O51 O 0.6045(7) 0.8194(6) 0.5992(3) 0.0282(16) Uani 1 1 d .
O52 O 0.5042(6) 1.1502(5) 0.0559(4) 0.0276(16) Uani 1 1 d .
O53 O 0.9459(5) 0.7052(5) -0.0031(3) 0.0132(11) Uani 1 1 d .
O54 O 0.7694(5) 1.0037(4) 0.4255(3) 0.0119(11) Uani 1 1 d .
O55 O 0.7795(5) 0.4075(4) 0.2636(3) 0.0094(11) Uani 1 1 d .
O56 O 1.0275(6) 0.3979(6) 0.4354(3) 0.0278(16) Uani 1 1 d .
O57 O 0.8640(6) 0.6558(6) -0.1106(3) 0.0276(16) Uani 1 1 d .
O58 O 0.9216(5) 0.4226(5) 0.3428(3) 0.0142(12) Uani 1 1 d .
B1 B 0.7542(7) 0.7925(7) 0.0331(4) 0.0104(16) Uani 1 1 d .
B2 B 1.0558(7) 0.7975(7) 0.1672(4) 0.0080(16) Uani 1 1 d .
B3 B 0.5135(7) 0.9236(7) 0.1636(4) 0.0090(16) Uani 1 1 d .
B4 B 0.7055(7) 0.4411(6) 0.2150(4) 0.0074(16) Uani 1 1 d .
B5 B 0.7075(8) 0.8996(7) 0.4345(4) 0.0117(17) Uani 1 1 d .
B6 B 0.8614(7) 0.6078(7) 0.4076(4) 0.0097(16) Uani 1 1 d .
B7 B 0.7241(7) 0.7111(7) 0.4508(4) 0.0100(16) Uani 1 1 d .
B8 B 0.6622(7) 0.9339(7) 0.0812(4) 0.0085(16) Uani 1 1 d .
B9 B 0.9621(8) 0.4557(8) 0.4046(5) 0.0146(18) Uani 1 1 d .
B10 B 0.8151(7) 1.0315(7) 0.3619(5) 0.0113(17) Uani 1 1 d .
B11 B 0.4229(7) 0.7741(7) 0.2283(4) 0.0086(16) Uani 1 1 d .
B12 B 0.6467(8) 0.8185(8) 0.5371(5) 0.0153(18) Uani 1 1 d .
B13 B 0.9323(7) 0.7367(7) 0.0683(4) 0.0087(16) Uani 1 1 d .
B14 B 0.8617(8) 0.7037(8) -0.0485(5) 0.0152(18) Uani 1 1 d .
B15 B 0.5320(8) 1.0617(8) 0.0818(5) 0.0150(18) Uani 1 1 d .
B16 B 0.8505(7) 0.4847(6) 0.3060(4) 0.0083(16) Uani 1 1 d .
O3W O 0.3114(6) 0.8468(6) 0.0422(4) 0.0255(15) Uani 1 1 d .
O2W O 0.1747(6) 0.9947(6) 0.0521(4) 0.0302(16) Uani 1 1 d .
Na1 Na 0.6056(4) 0.3212(3) 0.0662(2) 0.0313(9) Uani 1 1 d .
Na2 Na 0.1134(4) 0.8320(3) -0.0076(2) 0.0321(9) Uani 1 1 d .
Na3 Na 1.1763(4) 0.3180(4) 0.4225(2) 0.0434(12) Uani 1 1 d .
Na4 Na 0.5000 0.5000 0.0000 0.0457(18) Uani 1 2 d S
O22W O 0.2285(5) 0.5394(5) 0.1769(3) 0.0191(13) Uani 1 1 d .
O21W O 0.6030(5) 0.6758(5) 0.6697(4) 0.0262(15) Uani 1 1 d .
O20W O 0.4326(7) 0.3751(7) 0.0747(4) 0.0382(19) Uani 1 1 d .
O19W O 0.1789(8) 0.7255(7) -0.0918(5) 0.047(2) Uani 1 1 d .
O18W O 1.0893(8) 0.1392(8) 0.4221(4) 0.047(2) Uani 1 1 d .
O17W O 1.1433(8) 0.4560(7) 0.2662(5) 0.044(2) Uani 1 1 d .
O16W O 1.1955(10) 0.6197(9) 0.0813(5) 0.058(3) Uani 1 1 d .
O15W O 1.2544(8) 0.9142(9) 0.3715(5) 0.059(3) Uani 1 1 d .
O14W O 1.3908(9) 0.8637(10) 0.5125(5) 0.062(3) Uani 1 1 d .
O13W O 1.2061(9) 0.2660(8) 0.3117(5) 0.054(2) Uani 1 1 d .
O11W O 0.3182(9) 0.4828(9) 0.3612(6) 0.065(3) Uani 1 1 d .
O10W O 1.1629(10) 0.7191(9) 0.4753(6) 0.068(3) Uani 1 1 d .
O6W O 0.4786(11) 0.2281(11) 0.2509(7) 0.079(4) Uani 1 1 d .
O5W O 0.7071(14) 0.4477(14) 0.5084(8) 0.108(6) Uani 1 1 d .
O1W O 0.7506(15) 0.7635(16) 0.2468(11) 0.128(7) Uani 1 1 d .
O4W O 0.2724(13) 1.1088(16) 0.1836(13) 0.161(11) Uani 1 1 d .
O24W O 1.0000 0.5000 0.0000 0.104(9) Uani 1 2 d S
O25B O 0.513(2) 0.390(2) 0.4887(11) 0.111(10) Uani 0.70 1 d P
O25A O 0.520(9) 0.481(12) 0.506(6) 0.11(4) Uani 0.30 1 d P
O9W O 0.6738(10) 1.2532(9) 0.3677(7) 0.069(3) Uani 1 1 d .
O12W O 0.9923(12) 1.2430(9) 0.2286(8) 0.085(4) Uani 1 1 d .

loop_
_atom_site_aniso_label
_atom_site_aniso_U_11
_atom_site_aniso_U_22
_atom_site_aniso_U_33
_atom_site_aniso_U_23
_atom_site_aniso_U_13
_atom_site_aniso_U_12
Cd1 0.0156(3) 0.0294(4) 0.0292(4) 0.0069(3) 0.0026(3) 0.0029(3)
Cd2 0.0486(6) 0.0485(6) 0.0399(5) -0.0175(4) -0.0097(4) 0.0175(4)
Cd3 0.0722(8) 0.0371(5) 0.0555(6) 0.0026(5) -0.0093(5) 0.0114(5)
V1 0.0077(6) 0.0084(6) 0.0104(6) -0.0003(5) -0.0004(5) 0.0019(5)
V2 0.0095(6) 0.0077(6) 0.0091(6) -0.0003(5) 0.0005(5) 0.0032(5)
V3 0.0086(6) 0.0067(6) 0.0095(6) -0.0005(5) -0.0006(5) 0.0007(5)
V4 0.0074(6) 0.0079(6) 0.0096(6) 0.0004(5) -0.0015(5) 0.0014(5)
V5 0.0079(6) 0.0088(6) 0.0101(6) 0.0001(5) -0.0003(5) -0.0004(5)
V6 0.0115(6) 0.0076(6) 0.0096(6) 0.0004(5) -0.0001(5) 0.0014(5)
V7 0.0092(6) 0.0102(6) 0.0102(6) -0.0002(5) 0.0011(5) 0.0023(5)
V8 0.0096(6) 0.0101(6) 0.0120(6) -0.0013(5) 0.0016(5) 0.0041(5)
V9 0.0081(6) 0.0067(6) 0.0121(6) -0.0005(5) -0.0002(5) 0.0024(5)
V10 0.0069(6) 0.0080(6) 0.0118(6) 0.0009(5) 0.0011(5) 0.0014(5)
V11 0.0074(6) 0.0075(6) 0.0118(6) -0.0012(5) -0.0013(5) 0.0009(5)
V12 0.0101(6) 0.0079(6) 0.0109(6) -0.0016(5) -0.0012(5) 0.0024(5)
O1 0.016(3) 0.009(3) 0.014(3) 0.000(2) 0.002(2) 0.003(2)
O2 0.007(3) 0.013(3) 0.015(3) 0.000(2) 0.000(2) 0.002(2)
O3 0.013(3) 0.009(3) 0.016(3) -0.002(2) -0.001(2) 0.002(2)
O4 0.017(3) 0.013(3) 0.011(3) -0.001(2) 0.000(2) 0.007(2)
O5 0.012(3) 0.009(3) 0.017(3) -0.001(2) 0.002(2) 0.001(2)
O6 0.011(3) 0.014(3) 0.011(3) 0.007(2) 0.001(2) 0.001(2)
O7 0.011(3) 0.016(3) 0.011(3) 0.000(2) -0.003(2) 0.004(2)
O8 0.012(3) 0.009(3) 0.013(3) 0.003(2) 0.002(2) 0.001(2)
O9 0.012(3) 0.010(3) 0.012(3) 0.004(2) -0.001(2) 0.000(2)
O10 0.012(3) 0.012(3) 0.011(3) 0.002(2) -0.001(2) 0.000(2)
O11 0.012(3) 0.012(3) 0.013(3) 0.000(2) -0.001(2) 0.000(2)
O12 0.005(2) 0.008(2) 0.014(3) 0.000(2) 0.001(2) 0.002(2)
O13 0.019(3) 0.023(3) 0.014(3) -0.006(2) -0.005(2) 0.005(3)
O14 0.013(3) 0.012(3) 0.012(3) 0.000(2) -0.001(2) 0.002(2)
O15 0.015(3) 0.013(3) 0.015(3) -0.003(2) -0.005(2) 0.006(2)
O16 0.008(3) 0.010(3) 0.013(3) 0.000(2) -0.001(2) 0.005(2)
O17 0.013(3) 0.009(3) 0.013(3) -0.001(2) 0.001(2) 0.004(2)
O18 0.011(3) 0.012(3) 0.017(3) -0.001(2) -0.004(2) 0.003(2)
O19 0.018(3) 0.013(3) 0.021(3) 0.002(2) 0.002(2) -0.003(2)
O20 0.009(3) 0.008(3) 0.017(3) 0.004(2) 0.003(2) 0.002(2)
O21 0.013(3) 0.013(3) 0.015(3) 0.001(2) 0.004(2) 0.007(2)
O22 0.014(3) 0.010(3) 0.015(3) -0.002(2) -0.003(2) 0.006(2)
O23 0.014(3) 0.016(3) 0.024(3) -0.004(2) -0.003(2) -0.005(2)
O24 0.024(3) 0.022(3) 0.020(3) -0.001(3) 0.003(3) 0.017(3)
O25 0.015(3) 0.021(3) 0.023(3) 0.001(3) -0.002(2) 0.007(2)
O26 0.022(3) 0.015(3) 0.016(3) -0.004(2) -0.001(2) 0.002(2)
O27 0.020(3) 0.007(3) 0.027(3) 0.000(2) 0.000(3) 0.004(2)
O28 0.016(3) 0.011(3) 0.014(3) 0.004(2) 0.003(2) 0.007(2)
O29 0.016(3) 0.014(3) 0.012(3) 0.001(2) -0.001(2) 0.004(2)
O30 0.013(3) 0.012(3) 0.009(3) -0.001(2) 0.000(2) 0.004(2)
O31 0.016(3) 0.016(3) 0.017(3) 0.000(2) -0.007(2) 0.000(2)
O32 0.015(3) 0.015(3) 0.009(3) 0.000(2) 0.003(2) 0.000(2)
O33 0.013(3) 0.015(3) 0.011(3) -0.002(2) 0.000(2) 0.005(2)
O34 0.024(3) 0.028(4) 0.023(3) 0.003(3) 0.012(3) 0.005(3)
O35 0.021(3) 0.025(3) 0.028(4) -0.004(3) 0.004(3) 0.014(3)
O36 0.015(3) 0.019(3) 0.023(3) -0.002(3) 0.002(2) -0.007(2)
O37 0.015(3) 0.017(3) 0.024(3) 0.007(2) 0.005(2) 0.000(2)
O38 0.008(3) 0.014(3) 0.011(3) 0.001(2) 0.002(2) 0.004(2)
O39 0.014(3) 0.009(3) 0.020(3) 0.007(2) 0.005(2) 0.007(2)
O40 0.008(3) 0.009(3) 0.017(3) 0.003(2) 0.001(2) 0.002(2)
O41 0.009(3) 0.011(3) 0.011(3) 0.002(2) 0.001(2) 0.001(2)
O42 0.020(3) 0.013(3) 0.026(3) 0.000(2) 0.000(3) 0.001(2)
O43 0.009(3) 0.016(3) 0.023(3) 0.003(2) -0.005(2) -0.001(2)
O44 0.007(3) 0.021(3) 0.024(3) 0.006(3) 0.000(2) -0.001(2)
O45 0.025(3) 0.015(3) 0.014(3) -0.003(2) 0.005(2) 0.008(2)
O46 0.018(3) 0.014(3) 0.015(3) -0.005(2) -0.007(2) -0.001(2)
O47 0.015(3) 0.009(3) 0.019(3) 0.007(2) 0.005(2) 0.006(2)
O48 0.016(3) 0.012(3) 0.015(3) -0.001(2) 0.004(2) 0.004(2)
O49 0.018(3) 0.014(3) 0.013(3) -0.002(2) -0.003(2) 0.008(2)
O50 0.015(3) 0.011(3) 0.010(3) -0.001(2) 0.003(2) 0.006(2)
O51 0.047(5) 0.023(3) 0.020(3) 0.005(3) 0.016(3) 0.019(3)
O52 0.022(3) 0.016(3) 0.050(5) 0.017(3) 0.008(3) 0.012(3)
O53 0.012(3) 0.016(3) 0.013(3) -0.001(2) 0.001(2) 0.006(2)
O54 0.013(3) 0.010(3) 0.012(3) -0.002(2) -0.001(2) 0.002(2)
O55 0.013(3) 0.007(2) 0.007(2) 0.001(2) -0.003(2) 0.001(2)
O56 0.041(4) 0.027(4) 0.020(3) -0.005(3) -0.014(3) 0.025(3)
O57 0.028(4) 0.042(4) 0.016(3) -0.008(3) -0.004(3) 0.018(3)
O58 0.021(3) 0.012(3) 0.012(3) 0.000(2) -0.004(2) 0.009(2)
B1 0.010(4) 0.010(4) 0.010(4) 0.000(3) -0.001(3) 0.000(3)
B2 0.004(4) 0.008(4) 0.012(4) -0.001(3) -0.001(3) 0.002(3)
B3 0.009(4) 0.006(4) 0.013(4) 0.002(3) -0.001(3) 0.004(3)
B4 0.009(4) 0.006(4) 0.008(4) -0.001(3) -0.004(3) 0.004(3)
B5 0.014(4) 0.011(4) 0.010(4) -0.001(3) -0.001(3) 0.003(3)
B6 0.011(4) 0.008(4) 0.009(4) 0.001(3) -0.002(3) 0.000(3)
B7 0.010(4) 0.010(4) 0.010(4) -0.002(3) 0.000(3) 0.001(3)
B8 0.009(4) 0.006(4) 0.010(4) -0.001(3) 0.003(3) 0.000(3)
B9 0.014(4) 0.014(4) 0.017(4) 0.001(4) -0.003(4) 0.006(3)
B10 0.009(4) 0.011(4) 0.014(4) -0.003(3) -0.003(3) 0.004(3)
B11 0.005(4) 0.011(4) 0.010(4) 0.002(3) 0.000(3) 0.003(3)
B12 0.011(4) 0.019(5) 0.017(4) 0.001(4) 0.002(3) 0.005(3)
B13 0.010(4) 0.006(4) 0.011(4) 0.002(3) 0.001(3) 0.003(3)
B14 0.015(4) 0.019(5) 0.013(4) -0.001(4) 0.002(4) 0.008(4)
B15 0.014(4) 0.012(4) 0.020(5) 0.002(3) 0.000(4) 0.005(3)
B16 0.011(4) 0.003(4) 0.010(4) -0.001(3) -0.001(3) 0.000(3)
O3W 0.022(3) 0.029(4) 0.029(4) 0.005(3) 0.006(3) 0.010(3)
O2W 0.031(4) 0.025(4) 0.039(4) 0.017(3) 0.012(3) 0.010(3)
Na1 0.045(3) 0.021(2) 0.024(2) 0.0012(16) -0.0082(18) -0.0010(18)
Na2 0.027(2) 0.034(2) 0.032(2) -0.0020(18) 0.0057(17) -0.0048(17)
Na3 0.048(3) 0.059(3) 0.029(2) -0.010(2) -0.010(2) 0.034(3)
Na4 0.042(4) 0.030(3) 0.062(5) 0.000(3) -0.022(3) 0.006(3)
O22W 0.013(3) 0.023(3) 0.019(3) 0.007(3) -0.007(2) -0.001(2)
O21W 0.017(3) 0.018(3) 0.041(4) -0.002(3) -0.002(3) -0.001(3)
O20W 0.029(4) 0.045(5) 0.037(4) -0.019(4) -0.008(3) 0.005(3)
O19W 0.062(6) 0.039(5) 0.043(5) 0.005(4) 0.025(4) 0.010(4)
O18W 0.048(5) 0.055(6) 0.031(4) -0.007(4) -0.001(4) -0.004(4)
O17W 0.041(5) 0.043(5) 0.050(5) 0.004(4) 0.002(4) 0.009(4)
O16W 0.070(7) 0.055(6) 0.055(6) 0.014(5) 0.022(5) 0.020(5)
O15W 0.039(5) 0.076(8) 0.058(6) -0.001(5) -0.004(5) 0.004(5)
O14W 0.049(6) 0.084(8) 0.058(6) -0.023(6) -0.012(5) 0.040(6)
O13W 0.063(6) 0.038(5) 0.058(6) -0.007(4) -0.006(5) 0.003(5)
O11W 0.050(6) 0.050(6) 0.088(8) -0.008(6) -0.001(6) -0.008(5)
O10W 0.072(8) 0.059(7) 0.075(8) 0.013(6) -0.002(6) 0.016(6)
O6W 0.063(8) 0.089(9) 0.073(8) 0.007(7) 0.017(6) -0.024(7)
O5W 0.100(12) 0.120(13) 0.097(11) 0.052(10) -0.001(9) -0.010(10)
O1W 0.094(13) 0.131(16) 0.149(18) -0.016(13) -0.003(12) 0.004(12)
O4W 0.064(9) 0.135(15) 0.26(3) -0.134(17) 0.037(13) -0.011(10)
O24W 0.24(3) 0.070(11) 0.031(7) 0.010(7) 0.022(11) 0.101(15)
O25B 0.087(15) 0.15(2) 0.066(13) 0.044(15) -0.011(11) -0.061(17)
O25A 0.09(7) 0.15(11) 0.07(5) 0.04(4) -0.01(4) -0.06(7)
O9W 0.067(7) 0.050(6) 0.099(9) 0.022(6) 0.033(7) 0.029(5)
O12W 0.092(9) 0.042(6) 0.112(11) 0.021(7) -0.034(8) -0.007(6)

loop_
_atom_type_symbol
_atom_type_description
_atom_type_scat_dispersion_real
_atom_type_scat_dispersion_imag
_atom_type_scat_source
C C 0.0033 0.0016 'International Tables Vol C Tables 4.2.6.8 and 6.1.1.4'
H H 0.0000 0.0000 'International Tables Vol C Tables 4.2.6.8 and 6.1.1.4'
B B 0.0013 0.0007 'International Tables Vol C Tables 4.2.6.8 and 6.1.1.4'
N N 0.0061 0.0033 'International Tables Vol C Tables 4.2.6.8 and 6.1.1.4'
O O 0.0106 0.0060 'International Tables Vol C Tables 4.2.6.8 and 6.1.1.4'
Na Na 0.0362 0.0249 'International Tables Vol C Tables 4.2.6.8 and 6.1.1.4'
V V 0.3005 0.5294 'International Tables Vol C Tables 4.2.6.8 and 6.1.1.4'
Cd Cd -0.8075 1.2024 'International Tables Vol C Tables 4.2.6.8 and 6.1.1.4'

loop_
_geom_angle_atom_site_label_1
_geom_angle_atom_site_label_2
_geom_angle_atom_site_label_3
_geom_angle
_geom_angle_site_symmetry_1
_geom_angle_site_symmetry_3
O43 Cd1 O4W 107.9(6) 1_455 .
O43 Cd1 O39 141.2(2) 1_455 .
O4W Cd1 O39 88.2(4) . .
O43 Cd1 O2W 101.3(2) 1_455 .
O4W Cd1 O2W 84.8(7) . .
O39 Cd1 O2W 115.5(2) . .
O43 Cd1 O40 81.8(2) 1_455 .
O4W Cd1 O40 118.0(7) . .
O39 Cd1 O40 59.62(19) . .
O2W Cd1 O40 155.1(2) . .
O43 Cd1 O3W 97.6(2) 1_455 .
O4W Cd1 O3W 148.3(8) . .
O39 Cd1 O3W 83.0(2) . .
O2W Cd1 O3W 71.9(3) . .
O40 Cd1 O3W 83.2(2) . .
O43 Cd1 Na2 80.24(18) 1_455 .
O4W Cd1 Na2 121.6(6) . .
O39 Cd1 Na2 121.51(17) . .
O2W Cd1 Na2 38.2(2) . .
O40 Cd1 Na2 120.35(16) . .
O3W Cd1 Na2 44.27(18) . .
O54 Cd2 O15W 141.6(3) 2_776 .
O54 Cd2 O10W 121.5(4) 2_776 .
O15W Cd2 O10W 96.2(4) . .
O54 Cd2 O14W 84.5(3) 2_776 .
O15W Cd2 O14W 94.2(4) . .
O10W Cd2 O14W 83.1(4) . .
O54 Cd2 O13 99.0(2) 2_776 .
O15W Cd2 O13 91.7(3) . .
O10W Cd2 O13 83.2(3) . .
O14W Cd2 O13 165.6(4) . .
O42 Cd3 O55 161.1(2) . 1_565
O42 Cd3 O58 105.5(2) . 1_565
O55 Cd3 O58 61.07(19) 1_565 1_565
O42 Cd3 O27 107.1(2) . .
O55 Cd3 O27 89.3(2) 1_565 .
O58 Cd3 O27 145.4(2) 1_565 .
O42 Cd3 O9W 82.6(3) . .
O55 Cd3 O9W 85.8(3) 1_565 .
O58 Cd3 O9W 96.8(4) 1_565 .
O27 Cd3 O9W 98.5(4) . .
O42 Cd3 O12W 91.4(3) . .
O55 Cd3 O12W 101.0(3) 1_565 .
O58 Cd3 O12W 88.6(3) 1_565 .
O27 Cd3 O12W 79.4(3) . .
O9W Cd3 O12W 172.8(4) . .
O42 Cd3 V9 77.86(17) . .
O55 Cd3 V9 118.41(14) 1_565 .
O58 Cd3 V9 166.53(16) 1_565 .
O27 Cd3 V9 29.27(15) . .
O9W Cd3 V9 96.5(3) . .
O12W Cd3 V9 78.3(3) . .
O25 V1 O1 108.1(3) . .
O25 V1 O32 109.7(3) . .
O1 V1 O32 142.1(3) . .
O25 V1 O5 106.9(3) . .
O1 V1 O5 77.5(2) . .
O32 V1 O5 88.9(2) . .
O25 V1 O10 110.2(3) . .
O1 V1 O10 92.2(2) . .
O32 V1 O10 77.6(2) . .
O5 V1 O10 142.9(2) . .
O25 V1 V12 111.9(2) . .
O1 V1 V12 38.66(18) . .
O32 V1 V12 120.21(18) . .
O5 V1 V12 38.89(17) . .
O10 V1 V12 122.90(18) . .
O25 V1 V2 115.3(2) . .
O1 V1 V2 122.52(18) . .
O32 V1 V2 38.79(17) . .
O5 V1 V2 120.36(18) . .
O10 V1 V2 38.83(17) . .
V12 V1 V2 132.84(6) . .
O24 V2 O6 108.3(3) . .
O24 V2 O10 113.1(3) . .
O6 V2 O10 138.6(3) . .
O24 V2 O9 107.1(3) . .
O6 V2 O9 79.9(2) . .
O10 V2 O9 88.2(2) . .
O24 V2 O32 108.4(3) . .
O6 V2 O32 89.0(2) . .
O10 V2 O32 78.0(2) . .
O9 V2 O32 144.5(2) . .
O24 V2 V3 112.5(2) . .
O6 V2 V3 39.63(17) . .
O10 V2 V3 118.79(18) . .
O9 V2 V3 40.30(17) . .
O32 V2 V3 121.61(18) . .
O24 V2 V1 116.5(2) . .
O6 V2 V1 118.47(18) . .
O10 V2 V1 39.21(17) . .
O9 V2 V1 120.85(18) . .
O32 V2 V1 38.78(17) . .
V3 V2 V1 130.99(6) . .
O26 V3 O8 105.8(3) . .
O26 V3 O6 107.6(3) . .
O8 V3 O6 91.5(2) . .
O26 V3 O20 109.3(3) . .
O8 V3 O20 77.6(2) . .
O6 V3 O20 143.1(3) . .
O26 V3 O9 109.1(3) . .
O8 V3 O9 145.0(2) . .
O6 V3 O9 79.7(2) . .
O20 V3 O9 89.2(2) . .
O26 V3 V2 113.4(2) . .
O8 V3 V2 123.76(18) . .
O6 V3 V2 39.60(17) . .
O20 V3 V2 121.51(17) . .
O9 V3 V2 40.14(16) . .
O26 V3 V4 113.1(2) . .
O8 V3 V4 38.82(17) . .
O6 V3 V4 121.81(18) . .
O20 V3 V4 38.83(17) . .
O9 V3 V4 120.95(18) . .
V2 V3 V4 133.52(6) . .
O26 V3 Na4 50.9(2) . .
O8 V3 Na4 60.79(17) . .
O6 V3 Na4 127.64(18) . .
O20 V3 Na4 77.44(17) . .
O9 V3 Na4 147.58(17) . .
V2 V3 Na4 160.58(5) . .
V4 V3 Na4 63.34(4) . .
O26 V3 Na1 43.4(2) . .
O8 V3 Na1 79.07(19) . .
O6 V3 Na1 74.87(19) . .
O20 V3 Na1 135.12(19) . .
O9 V3 Na1 129.41(19) . .
V2 V3 Na1 103.34(9) . .
V4 V3 Na1 109.62(10) . .
Na4 V3 Na1 57.71(8) . .
O31 V4 O28 110.2(3) . .
O31 V4 O20 112.5(3) . .
O28 V4 O20 135.5(3) . .
O31 V4 O8 106.7(3) . .
O28 V4 O8 78.7(2) . .
O20 V4 O8 77.7(2) . .
O31 V4 O12 104.1(3) . .
O28 V4 O12 91.5(2) . .
O20 V4 O12 90.0(2) . .
O8 V4 O12 149.2(2) . .
O31 V4 V5 110.6(2) . .
O28 V4 V5 39.49(17) . .
O20 V4 V5 111.01(17) . .
O8 V4 V5 39.45(17) . .
O12 V4 V5 126.96(17) . .
O31 V4 V3 115.7(2) . .
O28 V4 V3 108.97(17) . .
O20 V4 V3 39.12(16) . .
O8 V4 V3 38.54(17) . .
O12 V4 V3 123.55(16) . .
V5 V4 V3 74.23(5) . .
O31 V4 Na4 54.8(2) . .
O28 V4 Na4 121.13(18) . .
O20 V4 Na4 76.17(17) . .
O8 V4 Na4 59.47(17) . .
O12 V4 Na4 144.76(17) . .
V5 V4 Na4 88.26(5) . .
V3 V4 Na4 61.54(4) . .
O36 V5 O8 105.6(3) . .
O36 V5 O28 111.4(3) . .
O8 V5 O28 78.4(2) . .
O36 V5 O14 104.8(3) . .
O8 V5 O14 149.6(2) . .
O28 V5 O14 90.4(2) . .
O36 V5 O4 112.3(3) . .
O8 V5 O4 89.7(2) . .
O28 V5 O4 136.2(3) . .
O14 V5 O4 78.9(2) . .
O36 V5 V4 110.7(2) . .
O8 V5 V4 39.75(17) . .
O28 V5 V4 38.94(17) . .
O14 V5 V4 125.72(18) . .
O4 V5 V4 120.47(19) . .
O36 V5 V6 112.7(2) . .
O8 V5 V6 124.40(18) . .
O28 V5 V6 119.66(18) . .
O14 V5 V6 39.84(17) . .
O4 V5 V6 39.13(17) . .
V4 V5 V6 136.58(6) . .
O19 V6 O4 107.9(3) . .
O19 V6 O15 112.3(3) . .
O4 V6 O15 137.7(3) . .
O19 V6 O14 106.3(3) . .
O4 V6 O14 79.1(2) . .
O15 V6 O14 77.6(2) . .
O19 V6 O30 105.6(3) . .
O4 V6 O30 91.8(2) . .
O15 V6 O30 89.9(2) . .
O14 V6 O30 148.1(2) . .
O19 V6 V5 110.7(2) . .
O4 V6 V5 39.54(17) . .
O15 V6 V5 110.88(18) . .
O14 V6 V5 39.57(17) . .
O30 V6 V5 125.79(17) . .
O19 V6 V7 115.7(2) . .
O4 V6 V7 109.86(18) . .
O15 V6 V7 39.22(17) . .
O14 V6 V7 38.35(17) . .
O30 V6 V7 122.85(17) . .
V5 V6 V7 73.93(5) . .
O34 V7 O14 108.4(3) . .
O34 V7 O18 109.2(3) . .
O14 V7 O18 142.3(3) . .
O34 V7 O29 107.6(3) . .
O14 V7 O29 92.4(2) . .
O18 V7 O29 79.3(2) . .
O34 V7 O15 107.3(3) . .
O14 V7 O15 77.4(2) . .
O18 V7 O15 88.7(2) . .
O29 V7 O15 145.1(3) . .
O34 V7 V8 113.8(3) . .
O14 V7 V8 123.06(18) . .
O18 V7 V8 39.48(17) . .
O29 V7 V8 39.78(18) . .
O15 V7 V8 121.28(19) . .
O34 V7 V6 113.9(3) . .
O14 V7 V6 38.76(17) . .
O18 V7 V6 118.93(18) . .
O29 V7 V6 123.03(18) . .
O15 V7 V6 38.62(17) . .
V8 V7 V6 132.27(6) . .
O35 V8 O18 108.2(3) . .
O35 V8 O29 109.2(3) . .
O18 V8 O29 79.3(2) . .
O35 V8 O11 110.1(3) . .
O18 V8 O11 141.7(3) . .
O29 V8 O11 89.4(2) . .
O35 V8 O7 109.9(3) . .
O18 V8 O7 88.8(2) . .
O29 V8 O7 140.9(2) . .
O11 V8 O7 77.2(2) . .
O35 V8 V7 114.2(3) . .
O18 V8 V7 39.53(17) . .
O29 V8 V7 39.80(17) . .
O11 V8 V7 120.57(18) . .
O7 V8 V7 119.53(18) . .
O35 V8 V9 114.9(3) . .
O18 V8 V9 120.04(19) . .
O29 V8 V9 119.98(18) . .
O11 V8 V9 38.45(17) . .
O7 V8 V9 38.74(17) . .
V7 V8 V9 130.91(6) . .
O27 V9 O3 107.2(3) . .
O27 V9 O2 108.9(3) . .
O3 V9 O2 78.0(2) . .
O27 V9 O11 108.2(3) . .
O3 V9 O11 144.6(2) . .
O2 V9 O11 89.6(2) . .
O27 V9 O7 106.8(3) . .
O3 V9 O7 92.5(2) . .
O2 V9 O7 144.2(3) . .
O11 V9 O7 78.4(2) . .
O27 V9 V10 113.1(2) . .
O3 V9 V10 39.49(17) . .
O2 V9 V10 38.54(17) . .
O11 V9 V10 121.29(18) . .
O7 V9 V10 124.02(18) . .
O27 V9 V8 111.7(2) . .
O3 V9 V8 124.48(19) . .
O2 V9 V8 121.84(18) . .
O11 V9 V8 39.00(17) . .
O7 V9 V8 39.38(17) . .
V10 V9 V8 135.18(6) . .
O27 V9 Cd3 43.8(2) . .
O3 V9 Cd3 85.42(17) . .
O2 V9 Cd3 141.33(18) . .
O11 V9 Cd3 121.84(18) . .
O7 V9 Cd3 70.24(18) . .
V10 V9 Cd3 116.87(6) . .
V8 V9 Cd3 96.36(5) . .
O37 V10 O2 110.3(3) . .
O37 V10 O22 113.4(3) . .
O2 V10 O22 134.2(3) . .
O37 V10 O3 106.3(3) . .
O2 V10 O3 76.9(2) . .
O22 V10 O3 78.4(2) . .
O37 V10 O16 106.8(3) . .
O2 V10 O16 90.0(2) . .
O22 V10 O16 90.3(2) . .
O3 V10 O16 146.9(2) . .
O37 V10 V11 113.1(2) . .
O2 V10 V11 109.27(18) . .
O22 V10 V11 39.42(17) . .
O3 V10 V11 39.10(17) . .
O16 V10 V11 124.75(17) . .
O37 V10 V9 113.1(2) . .
O2 V10 V9 38.46(17) . .
O22 V10 V9 108.69(18) . .
O3 V10 V9 38.40(17) . .
O16 V10 V9 122.57(17) . .
V11 V10 V9 73.60(5) . .
O23 V11 O1 105.2(3) . .
O23 V11 O3 106.7(3) . .
O1 V11 O3 148.0(3) . .
O23 V11 O22 112.6(3) . .
O1 V11 O22 91.1(2) . .
O3 V11 O22 78.9(2) . .
O23 V11 O21 108.8(3) . .
O1 V11 O21 77.7(2) . .
O3 V11 O21 89.8(2) . .
O22 V11 O21 138.6(3) . .
O23 V11 V10 113.0(2) . .
O1 V11 V10 125.51(18) . .
O3 V11 V10 39.92(17) . .
O22 V11 V10 39.11(17) . .
O21 V11 V10 121.25(18) . .
O23 V11 V12 109.5(2) . .
O1 V11 V12 38.70(18) . .
O3 V11 V12 124.54(19) . .
O22 V11 V12 121.26(18) . .
O21 V11 V12 39.17(17) . .
V10 V11 V12 137.44(6) . .
O13 V12 O5 111.3(3) . .
O13 V12 O1 106.2(3) . .
O5 V12 O1 77.8(2) . .
O13 V12 O21 109.4(3) . .
O5 V12 O21 137.0(3) . .
O1 V12 O21 78.1(2) . .
O13 V12 O17 107.2(3) . .
O5 V12 O17 89.3(2) . .
O1 V12 O17 146.6(2) . .
O21 V12 O17 91.6(2) . .
O13 V12 V1 113.5(2) . .
O5 V12 V1 39.49(18) . .
O1 V12 V1 38.37(17) . .
O21 V12 V1 109.85(18) . .
O17 V12 V1 122.88(17) . .
O13 V12 V11 110.6(2) . .
O5 V12 V11 110.73(19) . .
O1 V12 V11 38.63(17) . .
O21 V12 V11 39.65(17) . .
O17 V12 V11 125.75(17) . .
V1 V12 V11 73.84(5) . .
V1 O1 V11 140.4(3) . .
V1 O1 V12 103.0(3) . .
V11 O1 V12 102.7(3) . .
B8 O2 V9 126.6(5) . .
B8 O2 V10 130.3(5) . .
V9 O2 V10 103.0(3) . .
V9 O3 V11 139.4(3) . .
V9 O3 V10 102.1(3) . .
V11 O3 V10 101.0(3) . .
B4 O4 V6 127.5(5) . .
B4 O4 V5 131.1(5) . .
V6 O4 V5 101.3(3) . .
B6 O5 V12 131.3(5) . .
B6 O5 V1 126.7(5) . .
V12 O5 V1 101.6(3) . .
B4 O6 V2 128.5(5) . .
B4 O6 V3 130.0(5) . .
V2 O6 V3 100.8(3) . .
B10 O7 V9 129.2(5) . .
B10 O7 V8 127.7(5) . .
V9 O7 V8 101.9(3) . .
V5 O8 V3 139.8(3) . .
V5 O8 V4 100.8(3) . .
V3 O8 V4 102.6(3) . .
V5 O8 Na4 131.6(3) . .
V3 O8 Na4 82.96(19) . .
V4 O8 Na4 84.59(19) . .
B13 O9 V2 129.4(5) . .
B13 O9 V3 129.9(5) . .
V2 O9 V3 99.6(3) . .
B2 O10 V2 128.4(5) . .
B2 O10 V1 128.4(5) . .
V2 O10 V1 102.0(3) . .
B3 O11 V9 128.3(5) . .
B3 O11 V8 128.8(5) . .
V9 O11 V8 102.5(3) . .
B3 O12 B8 114.8(6) . .
B3 O12 V4 120.2(5) . .
B8 O12 V4 124.1(5) . .
V12 O13 Cd2 135.6(3) . .
V7 O14 V5 138.9(3) . .
V7 O14 V6 102.9(3) . .
V5 O14 V6 100.6(3) . .
B7 O15 V6 130.8(5) . .
B7 O15 V7 126.3(5) . .
V6 O15 V7 102.2(3) . .
B1 O16 B13 114.6(6) . .
B1 O16 V10 123.0(5) . .
B13 O16 V10 121.7(5) . .
B5 O17 B7 112.3(6) . .
B5 O17 V12 122.3(5) . .
B7 O17 V12 125.0(5) . .
B5 O18 V8 128.9(5) . .
B5 O18 V7 129.8(5) . .
V8 O18 V7 101.0(3) . .
B1 O20 V4 130.9(5) . .
B1 O20 V3 126.7(5) . .
V4 O20 V3 102.0(3) . .
B10 O21 V12 128.3(5) . .
B10 O21 V11 130.5(5) . .
V12 O21 V11 101.2(3) . .
B2 O22 V10 129.4(5) . .
B2 O22 V11 129.0(5) . .
V10 O22 V11 101.5(3) . .
V3 O26 Na1 109.6(3) . .
V3 O26 Na4 99.6(3) . .
Na1 O26 Na4 79.2(2) . .
V9 O27 Cd3 106.9(3) . .
B11 O28 V4 128.9(5) . .
B11 O28 V5 128.6(5) . .
V4 O28 V5 101.6(3) . .
B11 O29 V8 126.9(5) . .
B11 O29 V7 129.6(5) . .
V8 O29 V7 100.4(3) . .
B16 O30 B6 113.7(6) . .
B16 O30 V6 121.4(5) . .
B6 O30 V6 124.6(5) . .
V4 O31 Na1 143.3(4) . 2_665
V4 O31 Na4 95.8(3) . .
Na1 O31 Na4 76.8(2) 2_665 .
B16 O32 V1 129.4(5) . .
B16 O32 V2 127.3(5) . .
V1 O32 V2 102.4(3) . .
B14 O33 B1 122.5(7) . .
V10 O37 Na2 125.2(3) . 2_675
B13 O38 B2 119.3(6) . .
B13 O38 Na2 93.3(4) . 1_655
B2 O38 Na2 141.0(5) . 1_655
B15 O39 B3 119.8(6) . .
B15 O39 Cd1 130.9(5) . .
B3 O39 Cd1 97.7(4) . .
B3 O40 B11 119.9(6) . .
B3 O40 Cd1 98.0(4) . .
B11 O40 Cd1 142.0(5) . .
B1 O41 B8 119.6(6) . .
B10 O42 Cd3 122.6(5) . .
B2 O43 Cd1 127.9(5) . 1_655
B12 O45 B5 120.8(7) . .
B4 O46 Na1 125.8(5) . .
B15 O47 B8 123.0(7) . .
B12 O48 B7 122.5(7) . .
B12 O48 Na3 111.9(5) . 2_766
B7 O48 Na3 93.2(5) . 2_766
B9 O49 B6 123.4(7) . .
B7 O50 B6 119.8(6) . .
B7 O50 Na3 95.4(4) . 2_766
B6 O50 Na3 139.2(5) . 2_766
B15 O52 Na1 127.0(6) . 1_565
B14 O53 B13 120.0(6) . .
B14 O53 Na2 120.2(6) . 1_655
B13 O53 Na2 92.3(4) . 1_655
B5 O54 B10 121.4(6) . .
B5 O54 Cd2 109.3(5) . 2_776
B10 O54 Cd2 129.2(5) . 2_776
B16 O55 B4 119.8(6) . .
B16 O55 Cd3 99.6(4) . 1_545
B4 O55 Cd3 140.5(5) . 1_545
B9 O56 Na3 143.6(7) . .
B9 O58 B16 120.6(6) . .
B9 O58 Cd3 131.2(6) . 1_545
B16 O58 Cd3 94.3(4) . 1_545
O41 B1 O20 110.8(7) . .
O41 B1 O33 106.7(6) . .
O20 B1 O33 108.5(6) . .
O41 B1 O16 112.9(6) . .
O20 B1 O16 109.1(6) . .
O33 B1 O16 108.7(6) . .
O38 B2 O43 110.1(6) . .
O38 B2 O10 111.4(6) . .
O43 B2 O10 108.2(6) . .
O38 B2 O22 108.6(6) . .
O43 B2 O22 107.9(6) . .
O10 B2 O22 110.5(6) . .
O40 B3 O11 111.2(7) . .
O40 B3 O12 113.8(6) . .
O11 B3 O12 109.7(6) . .
O40 B3 O39 104.2(6) . .
O11 B3 O39 109.4(6) . .
O12 B3 O39 108.3(6) . .
O55 B4 O46 108.5(6) . .
O55 B4 O4 109.9(6) . .
O46 B4 O4 109.2(6) . .
O55 B4 O6 110.2(6) . .
O46 B4 O6 110.6(6) . .
O4 B4 O6 108.4(6) . .
O54 B5 O18 111.7(7) . .
O54 B5 O45 106.2(6) . .
O18 B5 O45 110.2(7) . .
O54 B5 O17 110.7(7) . .
O18 B5 O17 108.6(6) . .
O45 B5 O17 109.3(7) . .
O50 B6 O5 111.4(7) . .
O50 B6 O49 105.9(6) . .
O5 B6 O49 109.2(7) . .
O50 B6 O30 112.6(7) . .
O5 B6 O30 108.8(6) . .
O49 B6 O30 108.8(6) . .
O50 B7 O15 111.0(6) . .
O50 B7 O48 105.9(6) . .
O15 B7 O48 109.7(7) . .
O50 B7 O17 111.8(7) . .
O15 B7 O17 109.5(6) . .
O48 B7 O17 108.9(6) . .
O50 B7 Na3 54.9(4) . 2_766
O15 B7 Na3 144.7(6) . 2_766
O48 B7 Na3 56.0(4) . 2_766
O17 B7 Na3 105.8(5) . 2_766
O41 B8 O2 110.9(6) . .
O41 B8 O47 107.3(6) . .
O2 B8 O47 108.2(6) . .
O41 B8 O12 113.3(6) . .
O2 B8 O12 108.3(6) . .
O47 B8 O12 108.7(6) . .
O58 B9 O49 121.6(8) . .
O58 B9 O56 118.5(8) . .
O49 B9 O56 119.9(8) . .
O54 B10 O21 108.5(7) . .
O54 B10 O7 111.1(7) . .
O21 B10 O7 110.5(6) . .
O54 B10 O42 109.2(7) . .
O21 B10 O42 110.4(7) . .
O7 B10 O42 107.2(7) . .
O40 B11 O29 111.4(6) . .
O40 B11 O44 108.5(6) . .
O29 B11 O44 111.5(6) . .
O40 B11 O28 107.7(6) . .
O29 B11 O28 109.6(6) . .
O44 B11 O28 108.0(6) . .
O45 B12 O48 122.2(8) . .
O45 B12 O51 122.7(8) . .
O48 B12 O51 115.0(8) . .
O45 B12 Na3 126.9(6) . 2_766
O48 B12 Na3 44.7(4) . 2_766
O51 B12 Na3 93.2(5) . 2_766
O38 B13 O9 112.0(6) . .
O38 B13 O53 106.1(6) . .
O9 B13 O53 108.1(6) . .
O38 B13 O16 112.9(6) . .
O9 B13 O16 109.6(6) . .
O53 B13 O16 107.9(6) . .
O38 B13 Na2 57.1(4) . 1_655
O9 B13 Na2 148.9(5) . 1_655
O53 B13 Na2 56.4(4) . 1_655
O16 B13 Na2 101.2(5) . 1_655
O33 B14 O53 122.2(8) . .
O33 B14 O57 117.1(8) . .
O53 B14 O57 120.7(8) . .
O47 B15 O39 122.0(8) . .
O47 B15 O52 116.7(8) . .
O39 B15 O52 121.2(8) . .
O55 B16 O32 112.6(6) . .
O55 B16 O30 112.7(7) . .
O32 B16 O30 109.6(6) . .
O55 B16 O58 104.5(6) . .
O32 B16 O58 108.1(6) . .
O30 B16 O58 109.1(6) . .
Cd1 O3W Na2 96.1(2) . .
Cd1 O2W Na2 103.6(3) . .
O46 Na1 O52 101.7(3) . 1_545
O46 Na1 O20W 91.8(3) . .
O52 Na1 O20W 85.3(3) 1_545 .
O46 Na1 O31 171.2(3) . 2_665
O52 Na1 O31 83.8(3) 1_545 2_665
O20W Na1 O31 81.8(3) . 2_665
O46 Na1 O26 100.5(3) . .
O52 Na1 O26 157.8(3) 1_545 .
O20W Na1 O26 94.2(3) . .
O31 Na1 O26 74.2(2) 2_665 .
O46 Na1 O19W 73.4(3) . 2_665
O52 Na1 O19W 99.6(3) 1_545 2_665
O20W Na1 O19W 165.0(3) . 2_665
O31 Na1 O19W 112.8(3) 2_665 2_665
O26 Na1 O19W 86.6(3) . 2_665
O46 Na1 Na4 115.4(2) . .
O52 Na1 Na4 116.9(2) 1_545 .
O20W Na1 Na4 46.9(2) . .
O31 Na1 Na4 55.72(17) 2_665 .
O26 Na1 Na4 51.74(17) . .
O19W Na1 Na4 137.9(2) 2_665 .
O46 Na1 V3 74.78(18) . .
O52 Na1 V3 171.4(3) 1_545 .
O20W Na1 V3 86.9(2) . .
O31 Na1 V3 98.75(19) 2_665 .
O26 Na1 V3 26.98(15) . .
O19W Na1 V3 87.0(2) 2_665 .
Na4 Na1 V3 59.22(8) . .
O2W Na2 O19W 137.7(4) . .
O2W Na2 O53 131.1(3) . 1_455
O19W Na2 O53 91.2(3) . 1_455
O2W Na2 O38 85.2(3) . 1_455
O19W Na2 O38 125.8(3) . 1_455
O53 Na2 O38 58.0(2) 1_455 1_455
O2W Na2 O3W 67.9(3) . .
O19W Na2 O3W 82.8(3) . .
O53 Na2 O3W 134.3(3) 1_455 .
O38 Na2 O3W 89.5(3) 1_455 .
O2W Na2 O37 81.1(3) . 2_675
O19W Na2 O37 97.4(3) . 2_675
O53 Na2 O37 94.9(2) 1_455 2_675
O38 Na2 O37 126.0(3) 1_455 2_675
O3W Na2 O37 130.8(3) . 2_675
O2W Na2 B13 102.5(3) . 1_455
O19W Na2 B13 118.4(3) . 1_455
O53 Na2 B13 31.3(2) 1_455 1_455
O38 Na2 B13 29.7(2) 1_455 1_455
O3W Na2 B13 118.2(3) . 1_455
O37 Na2 B13 104.8(3) 2_675 1_455
O2W Na2 Cd1 38.15(19) . .
O19W Na2 Cd1 122.4(3) . .
O53 Na2 Cd1 124.6(2) 1_455 .
O38 Na2 Cd1 66.57(17) 1_455 .
O3W Na2 Cd1 39.60(17) . .
O37 Na2 Cd1 119.1(2) 2_675 .
B13 Na2 Cd1 94.8(2) 1_455 .
O56 Na3 O18W 99.8(4) . .
O56 Na3 O13W 114.3(4) . .
O18W Na3 O13W 81.6(4) . .
O56 Na3 O50 82.3(3) . 2_766
O18W Na3 O50 99.5(3) . 2_766
O13W Na3 O50 163.0(4) . 2_766
O56 Na3 O48 140.8(3) . 2_766
O18W Na3 O48 88.7(3) . 2_766
O13W Na3 O48 104.7(3) . 2_766
O50 Na3 O48 58.5(2) 2_766 2_766
O56 Na3 O11W 99.0(4) . 1_655
O18W Na3 O11W 149.6(4) . 1_655
O13W Na3 O11W 69.0(4) . 1_655
O50 Na3 O11W 106.5(3) 2_766 1_655
O48 Na3 O11W 91.7(3) 2_766 1_655
O56 Na3 B7 111.0(3) . 2_766
O18W Na3 B7 86.8(3) . 2_766
O13W Na3 B7 134.5(4) . 2_766
O50 Na3 B7 29.7(2) 2_766 2_766
O48 Na3 B7 30.8(2) 2_766 2_766
O11W Na3 B7 108.3(3) 1_655 2_766
O56 Na3 B12 156.4(3) . 2_766
O18W Na3 B12 71.3(3) . 2_766
O13W Na3 B12 86.5(3) . 2_766
O50 Na3 B12 77.9(3) 2_766 2_766
O48 Na3 B12 23.4(2) 2_766 2_766
O11W Na3 B12 98.8(3) 1_655 2_766
B7 Na3 B12 48.2(3) 2_766 2_766
O20W Na4 O20W 180.000(1) 2_665 .
O20W Na4 O26 87.4(2) 2_665 .
O20W Na4 O26 92.6(2) . .
O20W Na4 O26 92.6(2) 2_665 2_665
O20W Na4 O26 87.4(2) . 2_665
O26 Na4 O26 180.0 . 2_665
O20W Na4 O31 76.4(2) 2_665 .
O20W Na4 O31 103.6(2) . .
O26 Na4 O31 112.21(18) . .
O26 Na4 O31 67.79(18) 2_665 .
O20W Na4 O31 103.6(2) 2_665 2_665
O20W Na4 O31 76.4(2) . 2_665
O26 Na4 O31 67.79(18) . 2_665
O26 Na4 O31 112.21(18) 2_665 2_665
O31 Na4 O31 180.0(2) . 2_665
O20W Na4 O8 109.6(2) 2_665 .
O20W Na4 O8 70.4(2) . .
O26 Na4 O8 63.15(17) . .
O26 Na4 O8 116.85(17) 2_665 .
O31 Na4 O8 62.11(17) . .
O31 Na4 O8 117.89(17) 2_665 .
O20W Na4 O8 70.4(2) 2_665 2_665
O20W Na4 O8 109.6(2) . 2_665
O26 Na4 O8 116.85(17) . 2_665
O26 Na4 O8 63.15(17) 2_665 2_665
O31 Na4 O8 117.89(17) . 2_665
O31 Na4 O8 62.11(17) 2_665 2_665
O8 Na4 O8 180.000(1) . 2_665
O20W Na4 Na1 132.1(2) 2_665 .
O20W Na4 Na1 47.9(2) . .
O26 Na4 Na1 49.09(16) . .
O26 Na4 Na1 130.91(16) 2_665 .
O31 Na4 Na1 132.55(15) . .
O31 Na4 Na1 47.45(15) 2_665 .
O8 Na4 Na1 71.67(13) . .
O8 Na4 Na1 108.33(13) 2_665 .
O20W Na4 Na1 47.9(2) 2_665 2_665
O20W Na4 Na1 132.1(2) . 2_665
O26 Na4 Na1 130.91(16) . 2_665
O26 Na4 Na1 49.09(16) 2_665 2_665
O31 Na4 Na1 47.45(15) . 2_665
O31 Na4 Na1 132.55(15) 2_665 2_665
O8 Na4 Na1 108.33(13) . 2_665
O8 Na4 Na1 71.67(13) 2_665 2_665
Na1 Na4 Na1 180.00(13) . 2_665
O20W Na4 V3 89.53(19) 2_665 .
O20W Na4 V3 90.47(19) . .
O26 Na4 V3 29.52(13) . .
O26 Na4 V3 150.48(13) 2_665 .
O31 Na4 V3 84.19(12) . .
O31 Na4 V3 95.81(13) 2_665 .
O8 Na4 V3 36.25(12) . .
O8 Na4 V3 143.75(12) 2_665 .
Na1 Na4 V3 63.07(8) . .
Na1 Na4 V3 116.93(8) 2_665 .
O20W Na4 V3 90.47(19) 2_665 2_665
O20W Na4 V3 89.53(19) . 2_665
O26 Na4 V3 150.48(13) . 2_665
O26 Na4 V3 29.52(13) 2_665 2_665
O31 Na4 V3 95.81(13) . 2_665
O31 Na4 V3 84.19(13) 2_665 2_665
O8 Na4 V3 143.75(12) . 2_665
O8 Na4 V3 36.25(12) 2_665 2_665
Na1 Na4 V3 116.93(8) . 2_665
Na1 Na4 V3 63.07(8) 2_665 2_665
V3 Na4 V3 180.00(5) . 2_665
Na4 O20W Na1 85.1(3) . .
Na2 O19W Na1 115.5(4) . 2_665
O25A O25B O25A 22(6) . 2_666
O25A O25A O25B 125(10) 2_666 .
O25A O25A O25B 33(10) 2_666 2_666
O25B O25A O25B 158(6) . 2_666

loop_
_geom_bond_atom_site_label_1
_geom_bond_atom_site_label_2
_geom_bond_distance
_geom_bond_site_symmetry_2
Cd1 O43 2.156(6) 1_455
Cd1 O4W 2.215(15) .
Cd1 O39 2.326(6) .
Cd1 O2W 2.353(8) .
Cd1 O40 2.365(6) .
Cd1 O3W 2.373(7) .
Cd1 Na2 3.701(5) .
Cd2 O54 2.194(6) 2_776
Cd2 O15W 2.286(11) .
Cd2 O10W 2.333(12) .
Cd2 O14W 2.404(10) .
Cd2 O13 2.455(6) .
Cd3 O42 2.207(7) .
Cd3 O55 2.248(5) 1_565
Cd3 O58 2.324(6) 1_565
Cd3 O27 2.331(6) .
Cd3 O9W 2.367(11) .
Cd3 O12W 2.579(18) .
Cd3 V9 3.221(2) .
V1 O25 1.631(6) .
V1 O1 1.922(6) .
V1 O32 1.950(6) .
V1 O5 1.959(6) .
V1 O10 1.964(6) .
V1 V12 3.017(2) .
V1 V2 3.040(2) .
V2 O24 1.638(6) .
V2 O6 1.934(6) .
V2 O10 1.948(6) .
V2 O9 1.949(6) .
V2 O32 1.950(6) .
V2 V3 2.981(2) .
V3 O26 1.622(6) .
V3 O8 1.934(6) .
V3 O6 1.936(6) .
V3 O20 1.954(6) .
V3 O9 1.955(6) .
V3 V4 3.028(2) .
V3 Na4 3.2453(16) .
V3 Na1 3.368(4) .
V4 O31 1.628(6) .
V4 O28 1.917(6) .
V4 O20 1.941(6) .
V4 O8 1.945(6) .
V4 O12 2.001(6) .
V4 V5 2.989(2) .
V4 Na4 3.2990(16) .
V5 O36 1.635(6) .
V5 O8 1.933(6) .
V5 O28 1.940(6) .
V5 O14 1.941(6) .
V5 O4 1.944(6) .
V5 V6 2.995(2) .
V6 O19 1.628(6) .
V6 O4 1.927(6) .
V6 O15 1.940(6) .
V6 O14 1.952(6) .
V6 O30 2.011(6) .
V6 V7 3.039(2) .
V7 O34 1.626(7) .
V7 O14 1.934(6) .
V7 O18 1.947(6) .
V7 O29 1.955(6) .
V7 O15 1.965(6) .
V7 V8 3.003(2) .
V8 O35 1.624(6) .
V8 O18 1.945(6) .
V8 O29 1.954(6) .
V8 O11 1.956(6) .
V8 O7 1.967(6) .
V8 V9 3.034(2) .
V9 O27 1.647(6) .
V9 O3 1.922(6) .
V9 O2 1.931(6) .
V9 O11 1.933(6) .
V9 O7 1.940(6) .
V9 V10 3.026(2) .
V10 O37 1.610(6) .
V10 O2 1.935(6) .
V10 O22 1.938(6) .
V10 O3 1.968(6) .
V10 O16 2.023(6) .
V10 V11 3.011(2) .
V11 O23 1.633(6) .
V11 O1 1.931(6) .
V11 O3 1.934(6) .
V11 O22 1.951(6) .
V11 O21 1.963(6) .
V11 V12 3.018(2) .
V12 O13 1.637(6) .
V12 O5 1.934(6) .
V12 O1 1.934(6) .
V12 O21 1.943(6) .
V12 O17 2.017(6) .
O2 B8 1.467(10) .
O4 B4 1.485(10) .
O5 B6 1.461(10) .
O6 B4 1.485(10) .
O7 B10 1.480(10) .
O8 Na4 2.854(6) .
O9 B13 1.476(10) .
O10 B2 1.489(10) .
O11 B3 1.472(10) .
O12 B3 1.489(10) .
O12 B8 1.498(10) .
O15 B7 1.467(10) .
O16 B1 1.502(10) .
O16 B13 1.513(10) .
O17 B5 1.513(10) .
O17 B7 1.521(10) .
O18 B5 1.467(10) .
O20 B1 1.471(10) .
O21 B10 1.479(10) .
O22 B2 1.494(10) .
O26 Na1 2.457(8) .
O26 Na4 2.553(6) .
O28 B11 1.497(10) .
O29 B11 1.476(10) .
O30 B16 1.502(10) .
O30 B6 1.505(10) .
O31 Na1 2.416(7) 2_665
O31 Na4 2.710(6) .
O32 B16 1.469(10) .
O33 B14 1.360(11) .
O33 B1 1.502(10) .
O37 Na2 2.695(8) 2_675
O38 B13 1.434(10) .
O38 B2 1.455(10) .
O38 Na2 2.432(7) 1_655
O39 B15 1.370(12) .
O39 B3 1.511(9) .
O40 B3 1.444(10) .
O40 B11 1.461(10) .
O41 B1 1.439(10) .
O41 B8 1.440(10) .
O42 B10 1.489(11) .
O43 B2 1.466(10) .
O43 Cd1 2.156(6) 1_655
O44 B11 1.489(10) .
O45 B12 1.355(12) .
O45 B5 1.477(11) .
O46 B4 1.478(10) .
O46 Na1 2.327(7) .
O47 B15 1.356(11) .
O47 B8 1.495(10) .
O48 B12 1.355(11) .
O48 B7 1.484(10) .
O48 Na3 2.403(7) 2_766
O49 B9 1.358(11) .
O49 B6 1.491(10) .
O50 B7 1.440(10) .
O50 B6 1.441(10) .
O50 Na3 2.377(7) 2_766
O51 B12 1.381(12) .
O52 B15 1.381(11) .
O52 Na1 2.335(8) 1_565
O53 B14 1.369(11) .
O53 B13 1.504(10) .
O53 Na2 2.412(7) 1_655
O54 B5 1.450(11) .
O54 B10 1.462(11) .
O54 Cd2 2.194(6) 2_776
O55 B16 1.433(10) .
O55 B4 1.465(9) .
O55 Cd3 2.248(5) 1_545
O56 B9 1.359(11) .
O56 Na3 2.282(8) .
O57 B14 1.375(11) .
O58 B9 1.356(11) .
O58 B16 1.505(10) .
O58 Cd3 2.324(6) 1_545
B7 Na3 2.894(10) 2_766
B12 Na3 3.169(10) 2_766
B13 Na2 2.892(10) 1_655
O3W Na2 2.598(8) .
O2W Na2 2.356(9) .
Na1 O52 2.335(8) 1_545
Na1 O20W 2.378(9) .
Na1 O31 2.416(7) 2_665
Na1 O19W 2.880(11) 2_665
Na1 Na4 3.193(4) .
Na2 O19W 2.385(10) .
Na2 O53 2.412(7) 1_455
Na2 O38 2.432(7) 1_455
Na2 O37 2.695(8) 2_675
Na2 B13 2.892(10) 1_455
Na3 O18W 2.369(11) .
Na3 O13W 2.371(12) .
Na3 O50 2.377(7) 2_766
Na3 O48 2.403(7) 2_766
Na3 O11W 2.878(13) 1_655
Na3 B7 2.894(10) 2_766
Na3 B12 3.169(10) 2_766
Na4 O20W 2.342(10) 2_665
Na4 O20W 2.342(10) .
Na4 O26 2.553(6) 2_665
Na4 O31 2.710(6) 2_665
Na4 O8 2.854(6) 2_665
Na4 Na1 3.193(4) 2_665
Na4 V3 3.2453(16) 2_665
O19W Na1 2.880(11) 2_665
O11W Na3 2.878(13) 1_455
O25B O25A 1.20(17) .
O25B O25A 1.78(16) 2_666
O25A O25A 0.8(2) 2_666
O25A O25B 1.78(16) 2_666
